data_4124104
loop_
_publ_author_name
'Malliakas, C.D.'
'Iavarone, M.'
'Fedor, J.'
'Kanatzidis, M.G.'

_publ_section_title
;
 Coexistence and coupling of two distinct charge density waves in Sm2 Te5
;
_journal_name_full 'Journal of the American Chemical Society'
_journal_page_first 3310
_journal_page_last 3312
_journal_volume 130
_journal_year 2008
_chemical_formula_sum 'Sm2 Te4.9'
_space_group_IT_number 1
_symmetry_space_group_name_Hall 'P 1'
_symmetry_space_group_name_H-M 'P 1'
_cell_angle_alpha 90
_cell_angle_beta 95.679
_cell_angle_gamma 90
_cell_formula_units_Z 2
_cell_length_a 4.3392
_cell_length_b 4.3483
_cell_length_c 21.8438
_cell_volume 410.129
_citation_journal_id_ASTM JACSAT
_cod_data_source_file Malliakas_JACSAT_2008_1470.cif
_cod_data_source_block Sm2Te4.9
_cod_original_cell_volume 410.1291
_cod_database_code 4124104

loop_
_symmetry_equiv_pos_as_xyz
x,y,z

loop_
_atom_site_label
_atom_site_type_symbol
_atom_site_fract_x
_atom_site_fract_y
_atom_site_fract_z
_atom_site_occupancy
_atom_site_U_iso_or_equiv
Te6 Te -0.247 -0.7412 -0.49993 1 0.0
Te9 Te 0.5452 0.2509 0.08403 1 0.0
Sm2 Sm -0.09867 -0.24973 -0.19757 1 0.0
Te7 Te 0.0471 0.7492 0.08382 1 0.0
Te4 Te -0.1707 -0.2515 -0.34691 1 0.0
Sm4 Sm -0.3054 -0.2508 -0.61268 1 0.0
Te1 Te 0.3823 0.2493 0.76061 1 0.0
Te10 Te -0.5373 -0.2488 -0.08226 1 0.0
Sm1 Sm 0.09891 0.249872 0.197611 1 0.0
Te8 Te -0.0357 -0.7514 -0.08199 1 0.0
Te3 Te 0.176 0.2488 0.34744 1 0.0
Te2 Te -0.3777 -0.2512 -0.75899 1 0.0
Sm3 Sm 0.3079 0.2499 0.61345 1 0.0
Te5 Te 0.2534 0.7602 0.5003 0.804 0.0
